data_1529801
loop_
_publ_author_name
'Dib, A.'
'Aleonard, S.'

_publ_section_title
;
 Structure cristalline de Pb8 Y6 F32 O
;
_journal_name_full 'Journal of Solid State Chemistry'
_journal_page_first 148
_journal_page_last 161
_journal_volume 64
_journal_year 1986
_chemical_formula_sum 'F32 O Pb8 Y6'
_chemical_name_systematic 'Pb8 Y6 O F32'
_space_group_IT_number 148
_symmetry_space_group_name_Hall '-R 3'
_symmetry_space_group_name_H-M 'R -3 :H'
_cell_angle_alpha 90
_cell_angle_beta 90
_cell_angle_gamma 120
_cell_formula_units_Z 3
_cell_length_a 10.817
_cell_length_b 10.817
_cell_length_c 19.942
_cell_volume 2020.752
_citation_journal_id_ASTM JSSCBI
_cod_data_source_file Dib_JSSCBI_1986_1257.cif
_cod_data_source_block F32O1Pb8Y6
_cod_original_formula_sum 'F32 O1 Pb8 Y6'
_cod_database_code 1529801

loop_
_symmetry_equiv_pos_as_xyz
x,y,z
-y,x-y,z
-x+y,-x,z
-x,-y,-z
y,-x+y,-z
x-y,x,-z
x+2/3,y+1/3,z+1/3
-y+2/3,x-y+1/3,z+1/3
-x+y+2/3,-x+1/3,z+1/3
-x+2/3,-y+1/3,-z+1/3
y+2/3,-x+y+1/3,-z+1/3
x-y+2/3,x+1/3,-z+1/3
x+1/3,y+2/3,z+2/3
-y+1/3,x-y+2/3,z+2/3
-x+y+1/3,-x+2/3,z+2/3
-x+1/3,-y+2/3,-z+2/3
y+1/3,-x+y+2/3,-z+2/3
x-y+1/3,x+2/3,-z+2/3

loop_
_atom_site_label
_atom_site_type_symbol
_atom_site_fract_x
_atom_site_fract_y
_atom_site_fract_z
_atom_site_occupancy
_atom_site_U_iso_or_equiv
F6 F-1 0 0 0.1358 1 0.0
Pb2 Pb+2 0.22784 0.19146 0.08341 1 0.0
F1 F-1 0.0357 0.2525 0.0414 1 0.0
F4 F-1 0.2959 0.5008 0.0509 1 0.0
Y1 Y+3 0.08649 0.47275 0.08209 1 0.0
Pb1 Pb+2 0 0 0.26121 1 0.0
F2 F-1 0.4309 0.1386 0.1161 1 0.0
F5 F-1 0.1255 0.3621 0.1679 1 0.0
F3 F-1 0.4751 0.394 0.0365 1 0.0
O1 O-2 0 0 0 1 0.0
